data_4032967
loop_
_publ_author_name
'Zhao, Yulei'
'Yuan, Yang'
'Wang, Xiaoyu'
'Li, Yanzhong'

_publ_section_title
;
 Synthesis of Polycyclic Benzo[b]indolo[3,2,1-de]acridines via Sequential
 Allenylation, Diels-Alder Cyclization, and Hydrogen Migration Reaction.
;
_journal_issue 20
_journal_name_full 'The Journal of organic chemistry'
_journal_page_first 11198
_journal_page_last 11205
_journal_paper_doi 10.1021/acs.joc.7b01614
_journal_volume 82
_journal_year 2017
_chemical_formula_sum 'C29 H21 N'
_chemical_formula_weight 383.47
_chemical_name_systematic
; 
 ? 
;
_space_group_crystal_system monoclinic
_space_group_IT_number 14
_space_group_name_Hall '-P 2ybc'
_space_group_name_H-M_alt 'P 1 21/c 1'
_symmetry_space_group_name_Hall '-P 2ybc'
_symmetry_space_group_name_H-M 'P 1 21/c 1'
_atom_sites_solution_hydrogens geom
_audit_creation_method SHELXL-2013
_cell_angle_alpha 90
_cell_angle_beta 99.928(8)
_cell_angle_gamma 90
_cell_formula_units_Z 4
_cell_length_a 15.204(5)
_cell_length_b 11.261(4)
_cell_length_c 11.977(4)
_cell_measurement_reflns_used 2673
_cell_measurement_temperature 293(2)
_cell_measurement_theta_max 46.258
_cell_measurement_theta_min 5.001
_cell_volume 2019.9(12)
_computing_cell_refinement 'Bruker SMART'
_computing_data_collection 'Bruker SMART'
_computing_data_reduction 'Bruker SHELXTL'
_computing_molecular_graphics 'Bruker SHELXTL'
_computing_publication_material 'Bruker SHELXTL'
_computing_structure_refinement 'SHELXL-2013 (Sheldrick, 2013)'
_computing_structure_solution 'Bruker SHELXTL'
_diffrn_ambient_temperature 293(2)
_diffrn_measured_fraction_theta_full 1.000
_diffrn_measured_fraction_theta_max 1.000
_diffrn_measurement_device_type 'CCD area detector'
_diffrn_measurement_method 'phi and omega scans'
_diffrn_radiation_type MoK\a
_diffrn_radiation_wavelength 0.71073
_diffrn_reflns_av_R_equivalents 0.0378
_diffrn_reflns_av_unetI/netI 0.0391
_diffrn_reflns_Laue_measured_fraction_full 1.000
_diffrn_reflns_Laue_measured_fraction_max 1.000
_diffrn_reflns_limit_h_max 18
_diffrn_reflns_limit_h_min -13
_diffrn_reflns_limit_k_max 12
_diffrn_reflns_limit_k_min -13
_diffrn_reflns_limit_l_max 14
_diffrn_reflns_limit_l_min -14
_diffrn_reflns_number 11406
_diffrn_reflns_point_group_measured_fraction_full 1.000
_diffrn_reflns_point_group_measured_fraction_max 1.000
_diffrn_reflns_theta_full 25.242
_diffrn_reflns_theta_max 25.494
_diffrn_reflns_theta_min 1.360
_exptl_absorpt_coefficient_mu 0.073
_exptl_absorpt_correction_T_max 0.7456
_exptl_absorpt_correction_T_min 0.6622
_exptl_absorpt_correction_type multi-scan
_exptl_absorpt_process_details sadabs
_exptl_crystal_colour colorless
_exptl_crystal_density_diffrn 1.261
_exptl_crystal_description prismatic
_exptl_crystal_F_000 808
_exptl_crystal_size_max 0.200
_exptl_crystal_size_mid 0.170
_exptl_crystal_size_min 0.120
_refine_diff_density_max 0.179
_refine_diff_density_min -0.173
_refine_diff_density_rms 0.038
_refine_ls_extinction_method none
_refine_ls_goodness_of_fit_ref 1.032
_refine_ls_hydrogen_treatment constr
_refine_ls_matrix_type full
_refine_ls_number_parameters 271
_refine_ls_number_reflns 3758
_refine_ls_number_restraints 0
_refine_ls_restrained_S_all 1.032
_refine_ls_R_factor_all 0.0593
_refine_ls_R_factor_gt 0.0444
_refine_ls_shift/su_max 0.000
_refine_ls_shift/su_mean 0.000
_refine_ls_structure_factor_coef Fsqd
_refine_ls_weighting_details 'w=1/[\s^2^(Fo^2^)+(0.0596P)^2^+0.1964P] where P=(Fo^2^+2Fc^2^)/3'
_refine_ls_weighting_scheme calc
_refine_ls_wR_factor_gt 0.1108
_refine_ls_wR_factor_ref 0.1193
_reflns_Friedel_coverage 0.000
_reflns_number_gt 2910
_reflns_number_total 3758
_reflns_threshold_expression 'I > 2\s(I)'
_cod_data_source_file jo7b01614_si_002.cif
_cod_data_source_block cd16649
_cod_depositor_comments 'Adding full bibliography for 4032967.cif.'
_cod_database_code 4032967
_shelx_space_group_comment
; 
The symmetry employed for this shelxl refinement is uniquely defined 
by the following loop, which should always be used as a source of 
symmetry information in preference to the above space-group names. 
They are only intended as comments. 
;
_shelx_estimated_absorpt_t_min 0.986
_shelx_estimated_absorpt_t_max 0.991
_shelxl_version_number 2013-4

loop_
_space_group_symop_operation_xyz
'x, y, z'
'-x, y+1/2, -z+1/2'
'-x, -y, -z'
'x, -y-1/2, z-1/2'

loop_
_atom_site_label
_atom_site_type_symbol
_atom_site_fract_x
_atom_site_fract_y
_atom_site_fract_z
_atom_site_U_iso_or_equiv
_atom_site_adp_type
_atom_site_occupancy
_atom_site_site_symmetry_order
_atom_site_calc_flag
_atom_site_refinement_flags_posn
_atom_site_refinement_flags_adp
N1 N 0.29415(8) 0.47047(11) 0.12882(11) 0.0391(3) Uani 1 1 d . .
C1 C 0.31083(10) 0.51688(12) 0.02607(13) 0.0367(4) Uani 1 1 d . .
C2 C 0.38971(11) 0.55878(14) -0.00170(14) 0.0457(4) Uani 1 1 d . .
H2 H 0.4422 0.5586 0.0513 0.055 Uiso 1 1 calc R U
C3 C 0.38861(12) 0.60103(15) -0.11065(15) 0.0530(4) Uani 1 1 d . .
H3 H 0.4410 0.6304 -0.1304 0.064 Uiso 1 1 calc R U
C4 C 0.31164(12) 0.60033(15) -0.19004(14) 0.0519(4) Uani 1 1 d . .
H4 H 0.3125 0.6286 -0.2628 0.062 Uiso 1 1 calc R U
C5 C 0.23303(11) 0.55772(13) -0.16190(14) 0.0440(4) Uani 1 1 d . .
H5 H 0.1809 0.5565 -0.2155 0.053 Uiso 1 1 calc R U
C6 C 0.23285(10) 0.51727(12) -0.05394(13) 0.0362(4) Uani 1 1 d . .
C7 C 0.15663(10) 0.47207(12) 0.00118(13) 0.0369(4) Uani 1 1 d . .
H7 H 0.1247 0.5404 0.0255 0.044 Uiso 1 1 calc R U
C8 C 0.20684(10) 0.40912(12) 0.10664(13) 0.0373(3) Uani 1 1 d . .
H8 H 0.1754 0.4221 0.1705 0.045 Uiso 1 1 calc R U
C9 C 0.36191(10) 0.42183(14) 0.21184(12) 0.0400(4) Uani 1 1 d . .
C10 C 0.43032(11) 0.49388(16) 0.26673(14) 0.0490(4) Uani 1 1 d . .
H10 H 0.4324 0.5735 0.2468 0.059 Uiso 1 1 calc R U
C11 C 0.49472(12) 0.44828(18) 0.35008(15) 0.0595(5) Uani 1 1 d . .
H11 H 0.5407 0.4966 0.3858 0.071 Uiso 1 1 calc R U
C12 C 0.49116(13) 0.33098(19) 0.38077(16) 0.0659(5) Uani 1 1 d . .
H12 H 0.5349 0.2997 0.4370 0.079 Uiso 1 1 calc R U
C13 C 0.42292(12) 0.26032(17) 0.32819(15) 0.0575(5) Uani 1 1 d . .
H13 H 0.4205 0.1814 0.3504 0.069 Uiso 1 1 calc R U
C14 C 0.35737(11) 0.30351(14) 0.24273(13) 0.0439(4) Uani 1 1 d . .
C15 C 0.28270(11) 0.22324(14) 0.18812(14) 0.0518(4) Uani 1 1 d . .
H15A H 0.3086 0.1526 0.1607 0.062 Uiso 1 1 calc R U
H15B H 0.2486 0.1985 0.2455 0.062 Uiso 1 1 calc R U
C16 C 0.21990(10) 0.27824(13) 0.09144(13) 0.0388(4) Uani 1 1 d . .
C17 C 0.17436(9) 0.21684(13) 0.00464(12) 0.0379(4) Uani 1 1 d . .
C18 C 0.10522(9) 0.27399(13) -0.08062(12) 0.0369(4) Uani 1 1 d . .
C19 C 0.09152(9) 0.39676(13) -0.07642(13) 0.0376(4) Uani 1 1 d . .
C20 C 0.02204(10) 0.44871(14) -0.14925(14) 0.0452(4) Uani 1 1 d . .
H20 H 0.0117 0.5297 -0.1435 0.054 Uiso 1 1 calc R U
C21 C -0.03243(11) 0.38305(15) -0.23042(15) 0.0514(4) Uani 1 1 d . .
H21 H -0.0792 0.4192 -0.2788 0.062 Uiso 1 1 calc R U
C22 C -0.01684(11) 0.26388(15) -0.23894(15) 0.0530(4) Uani 1 1 d . .
H22 H -0.0518 0.2192 -0.2951 0.064 Uiso 1 1 calc R U
C23 C 0.05051(11) 0.21002(14) -0.16441(14) 0.0469(4) Uani 1 1 d . .
H23 H 0.0596 0.1288 -0.1703 0.056 Uiso 1 1 calc R U
C24 C 0.18656(10) 0.08577(13) -0.00302(12) 0.0371(4) Uani 1 1 d . .
C25 C 0.12960(11) 0.00800(14) 0.03792(14) 0.0472(4) Uani 1 1 d . .
H25 H 0.0822 0.0375 0.0694 0.057 Uiso 1 1 calc R U
C26 C 0.14212(13) -0.11303(15) 0.03272(15) 0.0574(5) Uani 1 1 d . .
H26 H 0.1034 -0.1645 0.0609 0.069 Uiso 1 1 calc R U
C27 C 0.21134(13) -0.15753(15) -0.01379(15) 0.0571(5) Uani 1 1 d . .
H27 H 0.2197 -0.2392 -0.0173 0.069 Uiso 1 1 calc R U
C28 C 0.26799(12) -0.08187(16) -0.05504(16) 0.0589(5) Uani 1 1 d . .
H28 H 0.3149 -0.1120 -0.0870 0.071 Uiso 1 1 calc R U
C29 C 0.25599(11) 0.03903(14) -0.04962(15) 0.0499(4) Uani 1 1 d . .
H29 H 0.2952 0.0899 -0.0777 0.060 Uiso 1 1 calc R U

loop_
_atom_site_aniso_label
_atom_site_aniso_U_11
_atom_site_aniso_U_22
_atom_site_aniso_U_33
_atom_site_aniso_U_23
_atom_site_aniso_U_13
_atom_site_aniso_U_12
N1 0.0410(7) 0.0366(7) 0.0379(7) 0.0008(6) 0.0019(6) -0.0024(5)
C1 0.0418(9) 0.0272(7) 0.0401(9) -0.0035(6) 0.0043(7) 0.0012(6)
C2 0.0417(9) 0.0458(9) 0.0483(10) -0.0024(7) 0.0043(7) -0.0034(7)
C3 0.0521(10) 0.0543(11) 0.0549(11) 0.0007(9) 0.0159(9) -0.0060(8)
C4 0.0622(11) 0.0518(11) 0.0431(9) 0.0050(8) 0.0129(8) -0.0018(8)
C5 0.0492(10) 0.0380(9) 0.0421(9) 0.0008(7) 0.0004(7) 0.0037(7)
C6 0.0423(9) 0.0245(7) 0.0408(9) -0.0025(6) 0.0040(7) 0.0044(6)
C7 0.0384(8) 0.0292(8) 0.0426(9) -0.0023(6) 0.0060(7) 0.0047(6)
C8 0.0395(8) 0.0349(8) 0.0376(8) -0.0020(6) 0.0071(6) 0.0001(6)
C9 0.0419(9) 0.0450(9) 0.0321(8) -0.0030(7) 0.0034(7) 0.0038(7)
C10 0.0500(10) 0.0522(10) 0.0427(9) -0.0041(8) 0.0024(8) -0.0049(8)
C11 0.0516(11) 0.0719(13) 0.0494(11) -0.0074(9) -0.0064(9) -0.0057(9)
C12 0.0627(12) 0.0710(14) 0.0544(11) -0.0004(10) -0.0169(9) 0.0112(10)
C13 0.0628(11) 0.0517(11) 0.0517(10) 0.0020(8) -0.0077(9) 0.0113(8)
C14 0.0499(10) 0.0427(9) 0.0368(8) -0.0035(7) 0.0014(7) 0.0068(7)
C15 0.0619(11) 0.0396(9) 0.0487(10) 0.0021(8) -0.0049(8) 0.0037(8)
C16 0.0417(9) 0.0333(8) 0.0405(8) 0.0040(7) 0.0045(7) 0.0008(6)
C17 0.0380(8) 0.0333(8) 0.0422(9) 0.0027(6) 0.0065(7) 0.0007(6)
C18 0.0352(8) 0.0354(8) 0.0400(8) 0.0017(6) 0.0059(7) -0.0003(6)
C19 0.0362(8) 0.0356(8) 0.0411(8) 0.0006(6) 0.0069(7) 0.0007(6)
C20 0.0439(9) 0.0366(9) 0.0527(10) 0.0042(7) 0.0014(8) 0.0035(7)
C21 0.0460(10) 0.0489(10) 0.0539(10) 0.0068(8) -0.0070(8) 0.0024(8)
C22 0.0535(10) 0.0474(10) 0.0518(10) -0.0014(8) -0.0089(8) -0.0062(8)
C23 0.0528(10) 0.0348(9) 0.0500(10) -0.0018(7) 0.0000(8) -0.0009(7)
C24 0.0416(8) 0.0315(8) 0.0362(8) 0.0002(6) 0.0006(7) 0.0010(6)
C25 0.0491(10) 0.0430(9) 0.0506(10) -0.0010(8) 0.0118(8) -0.0037(7)
C26 0.0730(12) 0.0424(10) 0.0557(11) 0.0062(8) 0.0079(9) -0.0141(9)
C27 0.0788(13) 0.0320(9) 0.0556(11) -0.0039(8) -0.0021(10) 0.0054(9)
C28 0.0633(12) 0.0472(11) 0.0670(12) -0.0067(9) 0.0138(10) 0.0127(9)
C29 0.0525(10) 0.0423(10) 0.0570(11) -0.0001(8) 0.0157(8) 0.0014(7)

loop_
_atom_type_symbol
_atom_type_description
_atom_type_scat_dispersion_real
_atom_type_scat_dispersion_imag
_atom_type_scat_source
C C 0.0033 0.0016 'International Tables Vol C Tables 4.2.6.8 and 6.1.1.4'
H H 0.0000 0.0000 'International Tables Vol C Tables 4.2.6.8 and 6.1.1.4'
N N 0.0061 0.0033 'International Tables Vol C Tables 4.2.6.8 and 6.1.1.4'

loop_
_geom_angle_atom_site_label_1
_geom_angle_atom_site_label_2
_geom_angle_atom_site_label_3
_geom_angle
C1 N1 C9 122.87(13)
C1 N1 C8 108.02(12)
C9 N1 C8 117.91(12)
C2 C1 C6 120.37(14)
C2 C1 N1 129.45(14)
C6 C1 N1 110.18(13)
C1 C2 C3 118.27(15)
C1 C2 H2 120.9
C3 C2 H2 120.9
C4 C3 C2 121.32(16)
C4 C3 H3 119.3
C2 C3 H3 119.3
C3 C4 C5 120.12(16)
C3 C4 H4 119.9
C5 C4 H4 119.9
C6 C5 C4 119.18(15)
C6 C5 H5 120.4
C4 C5 H5 120.4
C5 C6 C1 120.73(14)
C5 C6 C7 130.36(14)
C1 C6 C7 108.89(13)
C19 C7 C6 113.11(13)
C19 C7 C8 115.55(12)
C6 C7 C8 101.80(11)
C19 C7 H7 108.7
C6 C7 H7 108.7
C8 C7 H7 108.7
N1 C8 C16 110.28(12)
N1 C8 C7 103.66(11)
C16 C8 C7 114.30(12)
N1 C8 H8 109.5
C16 C8 H8 109.5
C7 C8 H8 109.5
C14 C9 C10 120.09(14)
C14 C9 N1 119.74(13)
C10 C9 N1 120.08(14)
C11 C10 C9 120.47(17)
C11 C10 H10 119.8
C9 C10 H10 119.8
C10 C11 C12 119.88(17)
C10 C11 H11 120.1
C12 C11 H11 120.1
C13 C12 C11 119.75(17)
C13 C12 H12 120.1
C11 C12 H12 120.1
C12 C13 C14 121.71(18)
C12 C13 H13 119.1
C14 C13 H13 119.1
C13 C14 C9 118.08(15)
C13 C14 C15 120.05(15)
C9 C14 C15 121.86(14)
C16 C15 C14 114.70(14)
C16 C15 H15A 108.6
C14 C15 H15A 108.6
C16 C15 H15B 108.6
C14 C15 H15B 108.6
H15A C15 H15B 107.6
C17 C16 C15 124.13(14)
C17 C16 C8 122.66(13)
C15 C16 C8 113.02(13)
C16 C17 C18 121.47(14)
C16 C17 C24 120.38(13)
C18 C17 C24 117.94(13)
C23 C18 C19 117.62(13)
C23 C18 C17 122.57(14)
C19 C18 C17 119.79(13)
C20 C19 C18 119.91(14)
C20 C19 C7 120.29(14)
C18 C19 C7 119.64(13)
C21 C20 C19 121.34(15)
C21 C20 H20 119.3
C19 C20 H20 119.3
C22 C21 C20 119.18(15)
C22 C21 H21 120.4
C20 C21 H21 120.4
C21 C22 C23 120.13(15)
C21 C22 H22 119.9
C23 C22 H22 119.9
C22 C23 C18 121.69(15)
C22 C23 H23 119.2
C18 C23 H23 119.2
C25 C24 C29 118.18(15)
C25 C24 C17 120.90(14)
C29 C24 C17 120.91(14)
C26 C25 C24 120.75(16)
C26 C25 H25 119.6
C24 C25 H25 119.6
C27 C26 C25 120.15(16)
C27 C26 H26 119.9
C25 C26 H26 119.9
C28 C27 C26 119.81(16)
C28 C27 H27 120.1
C26 C27 H27 120.1
C27 C28 C29 120.26(17)
C27 C28 H28 119.9
C29 C28 H28 119.9
C28 C29 C24 120.85(16)
C28 C29 H29 119.6
C24 C29 H29 119.6

loop_
_geom_bond_atom_site_label_1
_geom_bond_atom_site_label_2
_geom_bond_distance
N1 C1 1.400(2)
N1 C9 1.4131(19)
N1 C8 1.4793(19)
C1 C2 1.382(2)
C1 C6 1.390(2)
C2 C3 1.386(2)
C2 H2 0.9300
C3 C4 1.375(2)
C3 H3 0.9300
C4 C5 1.383(2)
C4 H4 0.9300
C5 C6 1.371(2)
C5 H5 0.9300
C6 C7 1.517(2)
C7 C19 1.499(2)
C7 C8 1.532(2)
C7 H7 0.9800
C8 C16 1.502(2)
C8 H8 0.9800
C9 C14 1.388(2)
C9 C10 1.392(2)
C10 C11 1.372(2)
C10 H10 0.9300
C11 C12 1.375(3)
C11 H11 0.9300
C12 C13 1.371(3)
C12 H12 0.9300
C13 C14 1.388(2)
C13 H13 0.9300
C14 C15 1.509(2)
C15 C16 1.502(2)
C15 H15A 0.9700
C15 H15B 0.9700
C16 C17 1.338(2)
C17 C18 1.480(2)
C17 C24 1.492(2)
C18 C23 1.389(2)
C18 C19 1.400(2)
C19 C20 1.379(2)
C20 C21 1.378(2)
C20 H20 0.9300
C21 C22 1.370(2)
C21 H21 0.9300
C22 C23 1.378(2)
C22 H22 0.9300
C23 H23 0.9300
C24 C25 1.380(2)
C24 C29 1.380(2)
C25 C26 1.379(2)
C25 H25 0.9300
C26 C27 1.368(3)
C26 H26 0.9300
C27 C28 1.363(3)
C27 H27 0.9300
C28 C29 1.377(2)
C28 H28 0.9300
C29 H29 0.9300

loop_
_geom_torsion_atom_site_label_1
_geom_torsion_atom_site_label_2
_geom_torsion_atom_site_label_3
_geom_torsion_atom_site_label_4
_geom_torsion
C9 N1 C1 C2 -22.1(2)
C8 N1 C1 C2 -164.89(15)
C9 N1 C1 C6 157.97(13)
C8 N1 C1 C6 15.19(16)
C6 C1 C2 C3 0.1(2)
N1 C1 C2 C3 -179.77(15)
C1 C2 C3 C4 -0.8(3)
C2 C3 C4 C5 0.5(3)
C3 C4 C5 C6 0.5(2)
C4 C5 C6 C1 -1.1(2)
C4 C5 C6 C7 176.65(15)
C2 C1 C6 C5 0.8(2)
N1 C1 C6 C5 -179.25(13)
C2 C1 C6 C7 -177.40(13)
N1 C1 C6 C7 2.53(16)
C5 C6 C7 C19 39.3(2)
C1 C6 C7 C19 -142.71(13)
C5 C6 C7 C8 163.91(15)
C1 C6 C7 C8 -18.09(14)
C1 N1 C8 C16 96.74(14)
C9 N1 C8 C16 -48.17(17)
C1 N1 C8 C7 -26.03(15)
C9 N1 C8 C7 -170.93(12)
C19 C7 C8 N1 148.84(12)
C6 C7 C8 N1 25.87(14)
C19 C7 C8 C16 28.77(18)
C6 C7 C8 C16 -94.21(14)
C1 N1 C9 C14 -118.55(16)
C8 N1 C9 C14 20.8(2)
C1 N1 C9 C10 64.9(2)
C8 N1 C9 C10 -155.71(14)
C14 C9 C10 C11 1.3(2)
N1 C9 C10 C11 177.83(15)
C9 C10 C11 C12 -0.9(3)
C10 C11 C12 C13 -0.3(3)
C11 C12 C13 C14 1.0(3)
C12 C13 C14 C9 -0.6(3)
C12 C13 C14 C15 -179.17(17)
C10 C9 C14 C13 -0.6(2)
N1 C9 C14 C13 -177.11(14)
C10 C9 C14 C15 177.98(15)
N1 C9 C14 C15 1.4(2)
C13 C14 C15 C16 -175.90(15)
C9 C14 C15 C16 5.6(2)
C14 C15 C16 C17 151.63(15)
C14 C15 C16 C8 -33.4(2)
N1 C8 C16 C17 -131.38(15)
C7 C8 C16 C17 -15.1(2)
N1 C8 C16 C15 53.55(17)
C7 C8 C16 C15 169.84(13)
C15 C16 C17 C18 172.36(15)
C8 C16 C17 C18 -2.2(2)
C15 C16 C17 C24 -2.3(2)
C8 C16 C17 C24 -176.80(13)
C16 C17 C18 C23 -172.99(15)
C24 C17 C18 C23 1.8(2)
C16 C17 C18 C19 5.2(2)
C24 C17 C18 C19 179.92(13)
C23 C18 C19 C20 4.0(2)
C17 C18 C19 C20 -174.23(14)
C23 C18 C19 C7 -171.37(14)
C17 C18 C19 C7 10.4(2)
C6 C7 C19 C20 -85.94(17)
C8 C7 C19 C20 157.29(14)
C6 C7 C19 C18 89.42(16)
C8 C7 C19 C18 -27.3(2)
C18 C19 C20 C21 -3.0(2)
C7 C19 C20 C21 172.36(15)
C19 C20 C21 C22 -0.2(3)
C20 C21 C22 C23 2.3(3)
C21 C22 C23 C18 -1.2(3)
C19 C18 C23 C22 -2.0(2)
C17 C18 C23 C22 176.21(15)
C16 C17 C24 C25 95.01(18)
C18 C17 C24 C25 -79.81(18)
C16 C17 C24 C29 -84.0(2)
C18 C17 C24 C29 101.22(17)
C29 C24 C25 C26 0.3(2)
C17 C24 C25 C26 -178.72(15)
C24 C25 C26 C27 -0.3(3)
C25 C26 C27 C28 0.0(3)
C26 C27 C28 C29 0.3(3)
C27 C28 C29 C24 -0.3(3)
C25 C24 C29 C28 0.0(2)
C17 C24 C29 C28 178.99(15)
